data_1547388
loop_
_publ_author_name
'Nicolas Delpont'
'Imma Escofet'
'Patricia Perez-Galen'
'Dirk Spiegl'
'Mihai Raducan'
'Christophe Bour'
'Riccardo Sinisi'
'Antonio M. Echavarrena'

_publ_section_title
;
 Modular chiral gold(i) phosphite complexes
;
_journal_name_full 'Catalysis Science & Technology'
_journal_page_first 3007
_journal_page_last 3012
_journal_paper_doi 10.1039/c3cy00250k
_journal_volume 3
_journal_year 2013
_chemical_formula_sum 'C30 H57 Au Cl O3 P'
_chemical_formula_weight 729.14
_space_group_IT_number 5
_symmetry_cell_setting monoclinic
_symmetry_space_group_name_Hall 'C 2y'
_symmetry_space_group_name_H-M 'C 1 2 1'
_atom_sites_solution_hydrogens geom
_atom_sites_solution_primary direct
_atom_sites_solution_secondary difmap
_cell_angle_alpha 90.00
_cell_angle_beta 112.325(2)
_cell_angle_gamma 90.00
_cell_formula_units_Z 4
_cell_length_a 19.461(2)
_cell_length_b 9.2739(11)
_cell_length_c 20.008(2)
_cell_measurement_reflns_used 5596
_cell_measurement_temperature 100(2)
_cell_measurement_theta_max 30.87
_cell_measurement_theta_min 3.01
_cell_volume 3340.4(6)
_computing_cell_refinement 'Bruker APEX2 v2011.4-0'
_computing_data_collection 'Bruker APEX2 v2011.4-0'
_computing_data_reduction 'Bruker SAINT V7.60A'
_computing_molecular_graphics 'Bruker SHELXTL'
_computing_publication_material 'Bruker SHELXTL'
_computing_structure_refinement 'SHELXS-97 (Sheldrick, 2008)'
_computing_structure_solution Sir2011
_diffrn_ambient_temperature 100(2)
_diffrn_detector_area_resol_mean 512
_diffrn_detector_type '4K CCD area detector APEX II'
_diffrn_measured_fraction_theta_full 0.96
_diffrn_measured_fraction_theta_max 0.960
_diffrn_measurement_device_type 'Kappa 4-axis goniometer bruker-nonius'
_diffrn_measurement_method
;
Fullsphere data collection, phi and omega scans
;
_diffrn_measurement_specimen_support 'magnetic support whith MicroMount'
_diffrn_radiation_monochromator 'Multilayer Montel 200 mirrors'
_diffrn_radiation_type MoK\a
_diffrn_radiation_wavelength 0.71073
_diffrn_reflns_av_R_equivalents 0.0644
_diffrn_reflns_av_sigmaI/netI 0.0721
_diffrn_reflns_limit_h_max 28
_diffrn_reflns_limit_h_min -27
_diffrn_reflns_limit_k_max 13
_diffrn_reflns_limit_k_min -8
_diffrn_reflns_limit_l_max 28
_diffrn_reflns_limit_l_min -28
_diffrn_reflns_number 23505
_diffrn_reflns_theta_full 25.00
_diffrn_reflns_theta_max 31.07
_diffrn_reflns_theta_min 2.87
_diffrn_source 'rotating anode X-ray tube'
_diffrn_source_current 70
_diffrn_source_power 50
_diffrn_source_size '3 mm x 0.3 mm fine focus'
_diffrn_source_type 'Bruker-Nonius FR 591'
_exptl_absorpt_coefficient_mu 4.558
_exptl_absorpt_correction_T_max 0.9558
_exptl_absorpt_correction_T_min 0.3417
_exptl_absorpt_correction_type empirical
_exptl_absorpt_process_details
;
SADABS Version 2008/1 Bruker-Nonius
Blessing, Acta Cryst. (1995) A51 33-38
;
_exptl_crystal_colour colourless
_exptl_crystal_density_diffrn 1.450
_exptl_crystal_density_method 'not measured'
_exptl_crystal_description Plate
_exptl_crystal_F_000 1488
_exptl_crystal_size_max 0.30
_exptl_crystal_size_mid 0.05
_exptl_crystal_size_min 0.01
_refine_diff_density_max 5.633
_refine_diff_density_min -2.715
_refine_diff_density_rms 0.255
_refine_ls_abs_structure_details 'Flack H D (1983), Acta Cryst. A39, 876-881'
_refine_ls_abs_structure_Flack 0.024(13)
_refine_ls_extinction_method none
_refine_ls_goodness_of_fit_ref 1.048
_refine_ls_hydrogen_treatment noref
_refine_ls_matrix_type full
_refine_ls_number_parameters 334
_refine_ls_number_reflns 8558
_refine_ls_number_restraints 1
_refine_ls_restrained_S_all 1.048
_refine_ls_R_factor_all 0.0805
_refine_ls_R_factor_gt 0.0687
_refine_ls_shift/su_max 0.001
_refine_ls_shift/su_mean 0.000
_refine_ls_structure_factor_coef Fsqd
_refine_ls_weighting_details 'calc w=1/[\s^2^(Fo^2^)+(0.0999P)^2^+52.9838P] where P=(Fo^2^+2Fc^2^)/3'
_refine_ls_weighting_scheme calc
_refine_ls_wR_factor_gt 0.1694
_refine_ls_wR_factor_ref 0.1771
_reflns_number_gt 7397
_reflns_number_total 8558
_reflns_threshold_expression >2sigma(I)
_cod_data_source_file CY-003-C3CY00250K-s006.cif
_cod_data_source_block chbo550_0m
_cod_depositor_comments
;
The following automatic conversions were performed:

'_symmetry_cell_setting' value 'Monoclinic' changed to 'monoclinic'
according to the built-in table from CIF Core dictionary named
'cif_core.dic' version 2.4.1 from 2010-06-29.

Automatic conversion script
Id: cif_fix_values 5376 2017-05-30 11:51:03Z andrius 

The following automatic conversions were performed:

data name '_diffrn_measurement_specimen_suppport' was replaced with
'_diffrn_measurement_specimen_support' as specified in the
replacement file 'data/replacement-values/replacement_tags.lst'.

Automatic conversion script
Id: cif_correct_tags 9268 2022-04-12 08:56:07Z antanas 
;
_cod_original_cell_volume 3340.4(7)
_cod_original_sg_symbol_H-M C2
_cod_database_code 1547388

loop_
_symmetry_equiv_pos_as_xyz
'x, y, z'
'-x, y, -z'
'x+1/2, y+1/2, z'
'-x+1/2, y+1/2, -z'

loop_
_atom_site_label
_atom_site_type_symbol
_atom_site_fract_x
_atom_site_fract_y
_atom_site_fract_z
_atom_site_U_iso_or_equiv
_atom_site_adp_type
_atom_site_occupancy
_atom_site_symmetry_multiplicity
_atom_site_calc_flag
_atom_site_refinement_flags
_atom_site_disorder_assembly
_atom_site_disorder_group
Au1 Au 0.166852(17) 0.97423(8) 0.291909(14) 0.02083(10) Uani 1 1 d . . .
Cl1 Cl 0.21351(18) 1.1939(4) 0.33441(13) 0.0317(6) Uani 1 1 d . . .
P1 P 0.11930(12) 0.7660(3) 0.24392(11) 0.0152(5) Uani 1 1 d . . .
O1 O 0.1271(3) 0.6368(8) 0.2975(3) 0.0145(13) Uani 1 1 d . . .
O2 O 0.1544(4) 0.7182(9) 0.1885(3) 0.0165(14) Uani 1 1 d . . .
O3 O 0.0327(3) 0.7638(11) 0.1956(3) 0.0235(17) Uani 1 1 d . . .
C1 C 0.1817(5) 0.6383(12) 0.3720(4) 0.0160(18) Uani 1 1 d . . .
H1 H 0.1824 0.7331 0.3939 0.019 Uiso 1 1 calc R . .
C2 C 0.1571(5) 0.5220(12) 0.4129(5) 0.0166(19) Uani 1 1 d . . .
H2 H 0.1590 0.4289 0.3906 0.020 Uiso 1 1 calc R . .
C3 C 0.2149(6) 0.5179(13) 0.4912(5) 0.024(3) Uani 1 1 d . . .
H3A H 0.2166 0.6111 0.5137 0.029 Uiso 1 1 calc R . .
H3B H 0.2002 0.4466 0.5186 0.029 Uiso 1 1 calc R . .
C4 C 0.2921(5) 0.480(3) 0.4926(4) 0.029(2) Uani 1 1 d . . .
H4A H 0.2909 0.3859 0.4715 0.035 Uiso 1 1 calc R . .
H4B H 0.3275 0.4777 0.5422 0.035 Uiso 1 1 calc R . .
C5 C 0.3170(5) 0.5952(15) 0.4494(5) 0.025(2) Uani 1 1 d . . .
H5 H 0.3201 0.6894 0.4725 0.030 Uiso 1 1 calc R . .
C6 C 0.2584(5) 0.6034(13) 0.3709(5) 0.022(2) Uani 1 1 d . . .
H6A H 0.2725 0.6776 0.3443 0.027 Uiso 1 1 calc R . .
H6B H 0.2565 0.5120 0.3466 0.027 Uiso 1 1 calc R . .
C7 C 0.0771(6) 0.5434(16) 0.4088(5) 0.027(2) Uani 1 1 d . . .
H7 H 0.0456 0.5493 0.3573 0.032 Uiso 1 1 calc R . .
C8 C 0.0511(8) 0.409(2) 0.4380(8) 0.046(4) Uani 1 1 d . . .
H8A H 0.0652 0.3240 0.4192 0.068 Uiso 1 1 calc R . .
H8B H -0.0019 0.4120 0.4233 0.068 Uiso 1 1 calc R . .
H8C H 0.0739 0.4085 0.4898 0.068 Uiso 1 1 calc R . .
C9 C 0.0644(7) 0.684(2) 0.4430(6) 0.038(3) Uani 1 1 d . . .
H9A H 0.0897 0.6790 0.4945 0.057 Uiso 1 1 calc R . .
H9B H 0.0122 0.6971 0.4312 0.057 Uiso 1 1 calc R . .
H9C H 0.0834 0.7637 0.4246 0.057 Uiso 1 1 calc R . .
C10 C 0.3930(6) 0.5579(19) 0.4483(7) 0.036(3) Uani 1 1 d . . .
H10A H 0.4288 0.5512 0.4969 0.054 Uiso 1 1 calc R . .
H10B H 0.4079 0.6319 0.4230 0.054 Uiso 1 1 calc R . .
H10C H 0.3901 0.4672 0.4242 0.054 Uiso 1 1 calc R . .
C11 C 0.1205(5) 0.6168(13) 0.1290(5) 0.019(2) Uani 1 1 d . . .
H11 H 0.0688 0.6452 0.1023 0.023 Uiso 1 1 calc R . .
C12 C 0.1220(4) 0.464(2) 0.1566(4) 0.023(2) Uani 1 1 d . . .
H12A H 0.0945 0.4599 0.1880 0.027 Uiso 1 1 calc R . .
H12B H 0.1730 0.4361 0.1846 0.027 Uiso 1 1 calc R . .
C13 C 0.0881(6) 0.3591(15) 0.0940(6) 0.025(2) Uani 1 1 d . . .
H13 H 0.0359 0.3863 0.0687 0.030 Uiso 1 1 calc R . .
C14 C 0.1261(6) 0.3730(15) 0.0403(6) 0.026(2) Uani 1 1 d . . .
H14A H 0.1767 0.3379 0.0627 0.031 Uiso 1 1 calc R . .
H14B H 0.1003 0.3127 -0.0013 0.031 Uiso 1 1 calc R . .
C15 C 0.1274(6) 0.5254(14) 0.0155(5) 0.023(2) Uani 1 1 d . . .
H15A H 0.0769 0.5563 -0.0123 0.028 Uiso 1 1 calc R . .
H15B H 0.1548 0.5285 -0.0161 0.028 Uiso 1 1 calc R . .
C16 C 0.1635(5) 0.6317(14) 0.0792(5) 0.020(2) Uani 1 1 d . . .
H16 H 0.2139 0.5962 0.1064 0.024 Uiso 1 1 calc R . .
C17 C 0.1712(6) 0.7855(16) 0.0575(5) 0.029(3) Uani 1 1 d . . .
H17 H 0.1946 0.8397 0.1025 0.035 Uiso 1 1 calc R . .
C18 C 0.2224(6) 0.801(2) 0.0157(6) 0.039(4) Uani 1 1 d . . .
H18A H 0.1989 0.7591 -0.0314 0.059 Uiso 1 1 calc R . .
H18B H 0.2685 0.7523 0.0413 0.059 Uiso 1 1 calc R . .
H18C H 0.2319 0.9013 0.0110 0.059 Uiso 1 1 calc R . .
C19 C 0.0968(7) 0.8593(17) 0.0160(6) 0.031(3) Uani 1 1 d . . .
H19A H 0.1054 0.9576 0.0064 0.046 Uiso 1 1 calc R . .
H19B H 0.0667 0.8569 0.0445 0.046 Uiso 1 1 calc R . .
H19C H 0.0717 0.8096 -0.0288 0.046 Uiso 1 1 calc R . .
C20 C 0.0897(7) 0.2053(16) 0.1204(6) 0.031(3) Uani 1 1 d . . .
H20A H 0.1402 0.1765 0.1467 0.047 Uiso 1 1 calc R . .
H20B H 0.0674 0.1424 0.0798 0.047 Uiso 1 1 calc R . .
H20C H 0.0624 0.1997 0.1515 0.047 Uiso 1 1 calc R . .
C21 C -0.0220(5) 0.7652(15) 0.2296(5) 0.024(2) Uani 1 1 d . . .
H21 H 0.0034 0.7789 0.2818 0.028 Uiso 1 1 calc R . .
C22 C -0.0601(6) 0.6186(17) 0.2145(6) 0.030(3) Uani 1 1 d . . .
H22A H -0.0237 0.5437 0.2363 0.037 Uiso 1 1 calc R . .
H22B H -0.0815 0.6019 0.1628 0.037 Uiso 1 1 calc R . .
C23 C -0.1217(6) 0.6104(17) 0.2451(7) 0.032(3) Uani 1 1 d . . .
H23 H -0.0983 0.6253 0.2975 0.039 Uiso 1 1 calc R . .
C24 C -0.1766(6) 0.732(2) 0.2142(6) 0.039(4) Uani 1 1 d . . .
H24A H -0.2136 0.7301 0.2359 0.047 Uiso 1 1 calc R . .
H24B H -0.2021 0.7181 0.1626 0.047 Uiso 1 1 calc R . .
C25 C -0.1375(7) 0.879(2) 0.2285(7) 0.038(3) Uani 1 1 d . . .
H25A H -0.1158 0.8956 0.2802 0.046 Uiso 1 1 calc R . .
H25B H -0.1739 0.9537 0.2069 0.046 Uiso 1 1 calc R . .
C26 C -0.0764(6) 0.8880(18) 0.1979(5) 0.031(3) Uani 1 1 d . . .
H26 H -0.1000 0.8710 0.1458 0.037 Uiso 1 1 calc R . .
C27 C -0.0394(7) 1.0371(17) 0.2082(6) 0.032(3) Uani 1 1 d . . .
H27 H 0.0046 1.0260 0.1962 0.038 Uiso 1 1 calc R . .
C28 C -0.0888(8) 1.1460(19) 0.1553(7) 0.039(3) Uani 1 1 d . . .
H28A H -0.1007 1.1121 0.1069 0.058 Uiso 1 1 calc R . .
H28B H -0.0634 1.2366 0.1616 0.058 Uiso 1 1 calc R . .
H28C H -0.1338 1.1582 0.1639 0.058 Uiso 1 1 calc R . .
C29 C -0.0113(8) 1.0975(16) 0.2865(7) 0.034(3) Uani 1 1 d . . .
H29A H -0.0530 1.1171 0.2996 0.051 Uiso 1 1 calc R . .
H29B H 0.0160 1.1849 0.2890 0.051 Uiso 1 1 calc R . .
H29C H 0.0204 1.0277 0.3192 0.051 Uiso 1 1 calc R . .
C30 C -0.1587(7) 0.456(2) 0.2321(9) 0.046(5) Uani 1 1 d . . .
H30A H -0.1745 0.4315 0.1819 0.069 Uiso 1 1 calc R . .
H30B H -0.2009 0.4570 0.2459 0.069 Uiso 1 1 calc R . .
H30C H -0.1233 0.3864 0.2607 0.069 Uiso 1 1 calc R . .

loop_
_atom_site_aniso_label
_atom_site_aniso_U_11
_atom_site_aniso_U_22
_atom_site_aniso_U_33
_atom_site_aniso_U_23
_atom_site_aniso_U_13
_atom_site_aniso_U_12
Au1 0.03189(15) 0.01461(19) 0.01667(13) -0.0001(2) 0.00997(9) -0.0001(3)
Cl1 0.0604(16) 0.0112(16) 0.0238(10) -0.0047(9) 0.0162(10) -0.0065(12)
P1 0.0224(10) 0.0107(15) 0.0148(8) 0.0001(8) 0.0096(7) 0.0014(9)
O1 0.025(3) 0.005(4) 0.016(2) 0.002(2) 0.009(2) -0.004(2)
O2 0.024(3) 0.013(4) 0.016(3) -0.003(2) 0.012(2) -0.003(3)
O3 0.016(3) 0.040(6) 0.017(3) -0.002(3) 0.008(2) 0.000(3)
C1 0.021(4) 0.015(6) 0.012(3) -0.002(3) 0.005(3) -0.001(3)
C2 0.028(4) 0.008(6) 0.017(3) 0.001(3) 0.012(3) 0.000(3)
C3 0.034(5) 0.016(7) 0.021(4) 0.004(3) 0.009(4) -0.003(3)
C4 0.032(4) 0.036(7) 0.018(3) 0.000(7) 0.006(3) 0.007(8)
C5 0.024(4) 0.024(8) 0.023(4) 0.003(4) 0.005(3) 0.006(4)
C6 0.029(4) 0.014(6) 0.025(4) 0.005(4) 0.012(3) -0.006(4)
C7 0.030(5) 0.032(8) 0.022(4) 0.003(4) 0.014(4) -0.006(5)
C8 0.042(6) 0.058(12) 0.044(7) 0.013(6) 0.024(6) -0.015(6)
C9 0.035(5) 0.052(11) 0.035(5) -0.011(6) 0.023(5) 0.002(6)
C10 0.026(5) 0.033(9) 0.046(6) 0.009(6) 0.011(4) 0.006(5)
C11 0.021(4) 0.026(7) 0.013(3) -0.005(3) 0.011(3) -0.004(4)
C12 0.024(3) 0.026(8) 0.021(3) 0.002(5) 0.013(3) -0.001(6)
C13 0.035(5) 0.020(7) 0.025(4) -0.005(4) 0.017(4) 0.006(4)
C14 0.036(5) 0.023(8) 0.024(5) -0.005(4) 0.017(4) 0.006(5)
C15 0.031(5) 0.024(7) 0.021(4) -0.002(3) 0.016(4) 0.005(4)
C16 0.020(4) 0.026(7) 0.016(3) 0.002(4) 0.011(3) 0.000(4)
C17 0.028(4) 0.044(9) 0.019(4) 0.004(4) 0.014(3) -0.008(5)
C18 0.027(5) 0.066(12) 0.029(5) 0.011(6) 0.016(4) -0.004(5)
C19 0.040(6) 0.028(8) 0.035(5) 0.010(5) 0.026(5) 0.005(5)
C20 0.044(6) 0.016(8) 0.037(5) -0.001(5) 0.019(5) -0.003(5)
C21 0.022(4) 0.036(8) 0.017(3) -0.005(4) 0.012(3) 0.003(4)
C22 0.022(4) 0.045(9) 0.026(4) -0.005(5) 0.012(4) -0.001(5)
C23 0.031(5) 0.035(9) 0.040(6) -0.004(5) 0.022(4) -0.007(5)
C24 0.024(5) 0.062(13) 0.035(5) 0.003(6) 0.016(4) 0.001(5)
C25 0.032(5) 0.058(11) 0.033(5) 0.010(6) 0.023(4) 0.017(6)
C26 0.018(4) 0.057(10) 0.022(4) 0.004(5) 0.012(4) 0.007(5)
C27 0.030(5) 0.034(8) 0.036(5) 0.002(5) 0.019(5) 0.009(5)
C28 0.050(7) 0.032(10) 0.037(6) 0.012(5) 0.019(5) 0.016(6)
C29 0.047(6) 0.017(8) 0.038(6) -0.003(5) 0.017(5) 0.012(5)
C30 0.036(5) 0.026(14) 0.084(9) -0.015(9) 0.033(6) -0.017(7)

loop_
_atom_type_symbol
_atom_type_description
_atom_type_scat_dispersion_real
_atom_type_scat_dispersion_imag
_atom_type_scat_source
C C 0.0033 0.0016 'International Tables Vol C Tables 4.2.6.8 and 6.1.1.4'
H H 0.0000 0.0000 'International Tables Vol C Tables 4.2.6.8 and 6.1.1.4'
O O 0.0106 0.0060 'International Tables Vol C Tables 4.2.6.8 and 6.1.1.4'
P P 0.1023 0.0942 'International Tables Vol C Tables 4.2.6.8 and 6.1.1.4'
Cl Cl 0.1484 0.1585 'International Tables Vol C Tables 4.2.6.8 and 6.1.1.4'
Au Au -2.0133 8.8022 'International Tables Vol C Tables 4.2.6.8 and 6.1.1.4'

loop_
_geom_angle_atom_site_label_1
_geom_angle_atom_site_label_2
_geom_angle_atom_site_label_3
_geom_angle
_geom_angle_site_symmetry_1
_geom_angle_site_symmetry_3
P1 Au1 Cl1 176.53(9) . .
O2 P1 O1 108.1(4) . .
O2 P1 O3 102.2(4) . .
O1 P1 O3 102.1(4) . .
O2 P1 Au1 109.4(3) . .
O1 P1 Au1 117.0(3) . .
O3 P1 Au1 116.7(4) . .
C1 O1 P1 122.0(6) . .
C11 O2 P1 125.0(6) . .
C21 O3 P1 120.3(5) . .
O1 C1 C2 106.4(7) . .
O1 C1 C6 108.4(7) . .
C2 C1 C6 111.2(8) . .
C1 C2 C7 113.2(9) . .
C1 C2 C3 107.7(8) . .
C7 C2 C3 112.9(8) . .
C4 C3 C2 110.9(8) . .
C3 C4 C5 110.2(13) . .
C10 C5 C6 109.8(9) . .
C10 C5 C4 111.2(11) . .
C6 C5 C4 109.3(9) . .
C1 C6 C5 109.9(8) . .
C9 C7 C8 112.7(11) . .
C9 C7 C2 114.6(10) . .
C8 C7 C2 110.3(12) . .
O2 C11 C12 111.4(8) . .
O2 C11 C16 106.4(8) . .
C12 C11 C16 112.4(9) . .
C11 C12 C13 110.8(8) . .
C20 C13 C14 112.0(10) . .
C20 C13 C12 111.6(10) . .
C14 C13 C12 110.5(10) . .
C15 C14 C13 112.8(10) . .
C14 C15 C16 112.6(8) . .
C17 C16 C11 114.1(9) . .
C17 C16 C15 115.2(8) . .
C11 C16 C15 106.8(8) . .
C16 C17 C19 113.6(9) . .
C16 C17 C18 113.6(11) . .
C19 C17 C18 109.8(9) . .
O3 C21 C26 109.1(9) . .
O3 C21 C22 106.6(9) . .
C26 C21 C22 112.1(9) . .
C21 C22 C23 111.1(10) . .
C24 C23 C22 109.7(11) . .
C24 C23 C30 113.6(11) . .
C22 C23 C30 110.8(11) . .
C23 C24 C25 111.1(10) . .
C24 C25 C26 112.5(12) . .
C21 C26 C25 108.4(10) . .
C21 C26 C27 113.7(9) . .
C25 C26 C27 113.1(12) . .
C28 C27 C26 111.5(11) . .
C28 C27 C29 110.6(12) . .
C26 C27 C29 115.3(11) . .

loop_
_geom_bond_atom_site_label_1
_geom_bond_atom_site_label_2
_geom_bond_distance
_geom_bond_site_symmetry_2
Au1 P1 2.198(3) .
Au1 Cl1 2.261(3) .
P1 O2 1.572(6) .
P1 O1 1.576(7) .
P1 O3 1.593(7) .
O1 C1 1.465(10) .
O2 C11 1.462(12) .
O3 C21 1.465(11) .
C1 C2 1.536(14) .
C1 C6 1.537(14) .
C2 C7 1.540(14) .
C2 C3 1.543(13) .
C3 C4 1.531(15) .
C4 C5 1.56(2) .
C5 C10 1.527(15) .
C5 C6 1.554(13) .
C7 C9 1.53(2) .
C7 C8 1.54(2) .
C11 C12 1.52(2) .
C11 C16 1.531(11) .
C12 C13 1.524(19) .
C13 C20 1.52(2) .
C13 C14 1.522(14) .
C14 C15 1.502(19) .
C15 C16 1.553(16) .
C16 C17 1.515(18) .
C17 C19 1.530(17) .
C17 C18 1.532(14) .
C21 C26 1.519(18) .
C21 C22 1.52(2) .
C22 C23 1.540(14) .
C23 C24 1.51(2) .
C23 C30 1.58(2) .
C24 C25 1.53(3) .
C25 C26 1.533(14) .
C26 C27 1.54(2) .
C27 C28 1.513(18) .
C27 C29 1.554(17) .

loop_
_geom_torsion_atom_site_label_1
_geom_torsion_atom_site_label_2
_geom_torsion_atom_site_label_3
_geom_torsion_atom_site_label_4
_geom_torsion
_geom_torsion_site_symmetry_1
_geom_torsion_site_symmetry_2
_geom_torsion_site_symmetry_3
_geom_torsion_site_symmetry_4
Cl1 Au1 P1 O2 55.7(18) . . . .
Cl1 Au1 P1 O1 179(100) . . . .
Cl1 Au1 P1 O3 -59.6(18) . . . .
O2 P1 O1 C1 105.4(7) . . . .
O3 P1 O1 C1 -147.3(7) . . . .
Au1 P1 O1 C1 -18.6(7) . . . .
O1 P1 O2 C11 73.9(8) . . . .
O3 P1 O2 C11 -33.3(9) . . . .
Au1 P1 O2 C11 -157.6(7) . . . .
O2 P1 O3 C21 164.1(9) . . . .
O1 P1 O3 C21 52.3(10) . . . .
Au1 P1 O3 C21 -76.6(9) . . . .
P1 O1 C1 C2 162.9(6) . . . .
P1 O1 C1 C6 -77.4(10) . . . .
O1 C1 C2 C7 -56.1(10) . . . .
C6 C1 C2 C7 -174.0(8) . . . .
O1 C1 C2 C3 178.4(8) . . . .
C6 C1 C2 C3 60.5(10) . . . .
C1 C2 C3 C4 -60.3(14) . . . .
C7 C2 C3 C4 174.0(13) . . . .
C2 C3 C4 C5 59.7(15) . . . .
C3 C4 C5 C10 -178.4(11) . . . .
C3 C4 C5 C6 -57.0(14) . . . .
O1 C1 C6 C5 -176.7(9) . . . .
C2 C1 C6 C5 -60.0(12) . . . .
C10 C5 C6 C1 179.0(11) . . . .
C4 C5 C6 C1 56.8(13) . . . .
C1 C2 C7 C9 -62.3(12) . . . .
C3 C2 C7 C9 60.4(13) . . . .
C1 C2 C7 C8 169.2(10) . . . .
C3 C2 C7 C8 -68.1(13) . . . .
P1 O2 C11 C12 -71.0(10) . . . .
P1 O2 C11 C16 166.2(7) . . . .
O2 C11 C12 C13 -178.8(7) . . . .
C16 C11 C12 C13 -59.5(10) . . . .
C11 C12 C13 C20 179.5(8) . . . .
C11 C12 C13 C14 54.2(12) . . . .
C20 C13 C14 C15 -178.0(10) . . . .
C12 C13 C14 C15 -52.9(14) . . . .
C13 C14 C15 C16 55.3(12) . . . .
O2 C11 C16 C17 -51.0(10) . . . .
C12 C11 C16 C17 -173.1(8) . . . .
O2 C11 C16 C15 -179.4(8) . . . .
C12 C11 C16 C15 58.4(10) . . . .
C14 C15 C16 C17 176.1(8) . . . .
C14 C15 C16 C11 -56.1(11) . . . .
C11 C16 C17 C19 -60.7(11) . . . .
C15 C16 C17 C19 63.3(11) . . . .
C11 C16 C17 C18 172.7(8) . . . .
C15 C16 C17 C18 -63.2(11) . . . .
P1 O3 C21 C26 126.7(9) . . . .
P1 O3 C21 C22 -112.1(9) . . . .
O3 C21 C22 C23 -177.4(9) . . . .
C26 C21 C22 C23 -58.1(11) . . . .
C21 C22 C23 C24 56.2(13) . . . .
C21 C22 C23 C30 -177.7(11) . . . .
C22 C23 C24 C25 -55.5(13) . . . .
C30 C23 C24 C25 180.0(10) . . . .
C23 C24 C25 C26 57.2(13) . . . .
O3 C21 C26 C25 174.4(10) . . . .
C22 C21 C26 C25 56.6(12) . . . .
O3 C21 C26 C27 -58.9(11) . . . .
C22 C21 C26 C27 -176.8(8) . . . .
C24 C25 C26 C21 -56.1(13) . . . .
C24 C25 C26 C27 176.9(10) . . . .
C21 C26 C27 C28 160.0(9) . . . .
C25 C26 C27 C28 -75.8(12) . . . .
C21 C26 C27 C29 -72.8(12) . . . .
C25 C26 C27 C29 51.3(13) . . . .
